data_7220983
loop_
_publ_author_name
'Montesinos-Magraner, Marc'
'Cant\'on, Rub\'en'
'Vila, Carlos'
'Blay, Gonzalo'
'Fern\'andez, Isabel'
'Mu\~noz, Carmen'
'Pedro, Jose R.'

_publ_section_title
;
 Organocatalytic Enantioselective aza-Friedel-Crafts Reaction of
 2-Naphthols with Benzoxathiazine 2,2-dioxides
;
_journal_name_full 'RSC Adv.'
_journal_paper_doi 10.1039/C5RA11168D
_journal_year 2015
_chemical_absolute_configuration ad
_chemical_formula_sum 'C18 H13 N O4 S'
_chemical_formula_weight 339.35
_chemical_name_systematic
;
 ?
;
_space_group_IT_number 19
_symmetry_cell_setting orthorhombic
_symmetry_space_group_name_Hall 'P 2ac 2ab'
_symmetry_space_group_name_H-M 'P 21 21 21'
_atom_sites_solution_hydrogens geom
_atom_sites_solution_primary direct
_atom_sites_solution_secondary difmap
_audit_creation_method SHELXL-97
_audit_update_record
;
2015-05-22 deposited with the CCDC.
2015-07-01 downloaded from the CCDC.
;
_cell_angle_alpha 90.00
_cell_angle_beta 90.00
_cell_angle_gamma 90.00
_cell_formula_units_Z 4
_cell_length_a 7.62700(10)
_cell_length_b 10.3530(2)
_cell_length_c 18.9970(3)
_cell_measurement_reflns_used 2008
_cell_measurement_temperature 293(2)
_cell_measurement_theta_max 27.485
_cell_measurement_theta_min 0.998
_cell_volume 1500.05(4)
_computing_cell_refinement 'HKL DENZO'
_computing_data_collection COLLECT
_computing_data_reduction 'HKL DENZO and SCALEPACK'
_computing_structure_refinement 'SHELXL-97 (Sheldrick, 1997)'
_computing_structure_solution SHELXS-97
_diffrn_ambient_temperature 293(2)
_diffrn_measured_fraction_theta_full 0.996
_diffrn_measured_fraction_theta_max 0.996
_diffrn_radiation_monochromator graphite
_diffrn_radiation_source 'fine-focus sealed tube'
_diffrn_radiation_type MoK\a
_diffrn_radiation_wavelength 0.71073
_diffrn_reflns_av_R_equivalents 0.0000
_diffrn_reflns_av_sigmaI/netI 0.0293
_diffrn_reflns_limit_h_max 9
_diffrn_reflns_limit_h_min -9
_diffrn_reflns_limit_k_max 13
_diffrn_reflns_limit_k_min -13
_diffrn_reflns_limit_l_max 24
_diffrn_reflns_limit_l_min -24
_diffrn_reflns_number 3426
_diffrn_reflns_theta_full 27.49
_diffrn_reflns_theta_max 27.49
_diffrn_reflns_theta_min 3.32
_exptl_absorpt_coefficient_mu 0.239
_exptl_absorpt_correction_T_max 0.9905
_exptl_absorpt_correction_T_min 0.9765
_exptl_absorpt_correction_type empirical
_exptl_absorpt_process_details 'Empirical absorption correction:XABS2'
_exptl_crystal_colour colorless
_exptl_crystal_density_diffrn 1.503
_exptl_crystal_density_method 'not measured'
_exptl_crystal_description prismatic
_exptl_crystal_F_000 704
_exptl_crystal_size_max 0.10
_exptl_crystal_size_mid 0.06
_exptl_crystal_size_min 0.04
_refine_diff_density_max 0.149
_refine_diff_density_min -0.355
_refine_diff_density_rms 0.048
_refine_ls_abs_structure_details 'Flack H D (1983), Acta Cryst. A39, 876-881'
_refine_ls_abs_structure_Flack 0.03(7)
_refine_ls_extinction_method none
_refine_ls_goodness_of_fit_ref 1.001
_refine_ls_hydrogen_treatment mixed
_refine_ls_matrix_type full
_refine_ls_number_parameters 221
_refine_ls_number_reflns 3426
_refine_ls_number_restraints 0
_refine_ls_restrained_S_all 1.001
_refine_ls_R_factor_all 0.0612
_refine_ls_R_factor_gt 0.0399
_refine_ls_shift/su_max 0.000
_refine_ls_shift/su_mean 0.000
_refine_ls_structure_factor_coef Fsqd
_refine_ls_weighting_details 'calc w=1/[\s^2^(Fo^2^)+(0.0625P)^2^+0.0000P] where P=(Fo^2^+2Fc^2^)/3'
_refine_ls_weighting_scheme calc
_refine_ls_wR_factor_gt 0.0893
_refine_ls_wR_factor_ref 0.0970
_reflns_number_gt 2603
_reflns_number_total 3426
_reflns_threshold_expression >2sigma(I)
_cod_data_source_file c5ra11168d2.cif
_cod_data_source_block shelxl
_cod_original_sg_symbol_H-M P212121
_cod_database_code 7220983

loop_
_symmetry_equiv_pos_as_xyz
'x, y, z'
'-x+1/2, -y, z+1/2'
'x+1/2, -y+1/2, -z'
'-x, y+1/2, -z+1/2'

loop_
_atom_site_label
_atom_site_type_symbol
_atom_site_fract_x
_atom_site_fract_y
_atom_site_fract_z
_atom_site_U_iso_or_equiv
_atom_site_adp_type
_atom_site_occupancy
_atom_site_symmetry_multiplicity
_atom_site_calc_flag
_atom_site_refinement_flags
S S -0.78008(7) 0.10756(5) -0.44569(3) 0.05411(17) Uani 1 1 d .
O1 O -0.8054(2) 0.06632(14) -0.24595(8) 0.0576(4) Uani 1 1 d .
O2 O -0.9783(2) 0.08483(14) -0.46743(8) 0.0641(4) Uani 1 1 d .
O3 O -0.6740(2) 0.03392(18) -0.49181(9) 0.0770(5) Uani 1 1 d .
O4 O -0.7628(2) 0.24268(15) -0.44124(9) 0.0749(5) Uani 1 1 d .
N N -0.7691(2) 0.04296(14) -0.36784(8) 0.0453(4) Uani 1 1 d .
C1 C -0.8091(2) -0.09713(18) -0.36916(9) 0.0393(4) Uani 1 1 d .
C2 C -0.7790(2) -0.14785(18) -0.29546(9) 0.0393(4) Uani 1 1 d .
C3 C -0.7333(3) -0.27993(19) -0.28321(9) 0.0409(4) Uani 1 1 d .
C4 C -0.7229(3) -0.3715(2) -0.33820(10) 0.0476(5) Uani 1 1 d .
H4 H -0.7426 -0.3451 -0.3843 0.057 Uiso 1 1 calc R
C5 C -0.6842(3) -0.4981(2) -0.32481(13) 0.0589(6) Uani 1 1 d .
H5 H -0.6813 -0.5574 -0.3615 0.071 Uiso 1 1 calc R
C6 C -0.6491(3) -0.5385(2) -0.25607(14) 0.0607(6) Uani 1 1 d .
H6 H -0.6231 -0.6247 -0.2471 0.073 Uiso 1 1 calc R
C7 C -0.6529(3) -0.4529(2) -0.20290(12) 0.0536(6) Uani 1 1 d .
H7 H -0.6265 -0.4808 -0.1576 0.064 Uiso 1 1 calc R
C8 C -0.6957(2) -0.3222(2) -0.21391(10) 0.0456(5) Uani 1 1 d .
C9 C -0.7074(3) -0.2324(2) -0.15828(10) 0.0562(6) Uani 1 1 d .
H9 H -0.6856 -0.2598 -0.1125 0.067 Uiso 1 1 calc R
C10 C -0.7499(3) -0.1067(2) -0.17008(10) 0.0588(6) Uani 1 1 d .
H10 H -0.7579 -0.0491 -0.1327 0.071 Uiso 1 1 calc R
C11 C -0.7818(3) -0.06429(19) -0.23939(10) 0.0466(5) Uani 1 1 d .
C12 C -0.8693(3) 0.1083(2) -0.31192(11) 0.0531(5) Uani 1 1 d .
H23A H -0.8559 0.2011 -0.3161 0.064 Uiso 1 1 calc R
H23B H -0.9928 0.0875 -0.3162 0.064 Uiso 1 1 calc R
C13 C -1.0624(3) -0.03228(18) -0.44862(10) 0.0459(5) Uani 1 1 d .
C14 C -1.2255(3) -0.04742(19) -0.47841(10) 0.0506(5) Uani 1 1 d .
H14 H -1.2686 0.0132 -0.5101 0.061 Uiso 1 1 calc R
C15 C -1.3237(3) -0.1541(2) -0.46036(10) 0.0515(5) Uani 1 1 d .
H15 H -1.4329 -0.1671 -0.4810 0.062 Uiso 1 1 calc R
C16 C -1.2610(3) -0.2411(2) -0.41208(11) 0.0506(5) Uani 1 1 d .
H16 H -1.3284 -0.3124 -0.3995 0.061 Uiso 1 1 calc R
C17 C -1.0968(3) -0.22273(19) -0.38203(10) 0.0443(5) Uani 1 1 d .
H17 H -1.0561 -0.2818 -0.3490 0.053 Uiso 1 1 calc R
C18 C -0.9922(3) -0.11832(18) -0.40017(8) 0.0387(4) Uani 1 1 d .
H1 H -0.720(2) -0.1422(18) -0.4001(9) 0.038(5) Uiso 1 1 d .

loop_
_atom_site_aniso_label
_atom_site_aniso_U_11
_atom_site_aniso_U_22
_atom_site_aniso_U_33
_atom_site_aniso_U_23
_atom_site_aniso_U_13
_atom_site_aniso_U_12
S 0.0619(3) 0.0417(3) 0.0586(3) 0.0128(2) 0.0056(3) -0.0008(2)
O1 0.0785(10) 0.0449(9) 0.0493(8) -0.0137(7) 0.0031(7) 0.0028(7)
O2 0.0724(10) 0.0514(9) 0.0684(9) 0.0227(8) -0.0154(8) -0.0092(8)
O3 0.0953(13) 0.0760(12) 0.0598(10) 0.0198(9) 0.0267(9) 0.0209(10)
O4 0.0900(12) 0.0425(9) 0.0923(12) 0.0183(8) -0.0051(11) -0.0122(8)
N 0.0510(10) 0.0365(9) 0.0484(9) -0.0010(7) 0.0011(8) -0.0007(7)
C1 0.0489(11) 0.0332(10) 0.0358(9) -0.0010(8) 0.0026(8) 0.0030(8)
C2 0.0401(10) 0.0421(10) 0.0357(9) -0.0032(8) 0.0001(8) -0.0014(8)
C3 0.0408(10) 0.0419(10) 0.0398(9) 0.0043(8) -0.0011(8) -0.0019(8)
C4 0.0586(13) 0.0410(11) 0.0432(10) 0.0016(8) -0.0041(9) 0.0085(10)
C5 0.0700(16) 0.0476(13) 0.0591(14) 0.0024(11) -0.0056(11) 0.0094(11)
C6 0.0567(13) 0.0508(14) 0.0747(17) 0.0170(13) -0.0001(12) 0.0095(11)
C7 0.0474(12) 0.0646(15) 0.0487(12) 0.0215(12) -0.0041(9) 0.0002(10)
C8 0.0395(10) 0.0521(13) 0.0451(11) 0.0109(9) -0.0025(9) -0.0066(9)
C9 0.0613(13) 0.0723(16) 0.0348(10) 0.0074(10) -0.0034(9) -0.0119(12)
C10 0.0761(15) 0.0646(15) 0.0356(10) -0.0119(10) 0.0039(10) -0.0115(13)
C11 0.0526(11) 0.0447(11) 0.0424(10) -0.0054(9) 0.0038(9) -0.0032(10)
C12 0.0623(13) 0.0399(11) 0.0572(13) -0.0045(11) 0.0010(10) 0.0059(11)
C13 0.0601(12) 0.0367(10) 0.0409(10) 0.0015(9) -0.0025(9) 0.0005(9)
C14 0.0653(14) 0.0488(12) 0.0377(10) -0.0009(9) -0.0105(10) 0.0094(11)
C15 0.0543(12) 0.0522(13) 0.0479(12) -0.0099(10) -0.0098(9) 0.0025(9)
C16 0.0575(12) 0.0403(11) 0.0541(11) -0.0046(9) -0.0037(10) -0.0034(10)
C17 0.0554(12) 0.0378(11) 0.0396(10) 0.0019(8) -0.0030(8) 0.0045(9)
C18 0.0504(10) 0.0338(10) 0.0320(9) -0.0039(7) -0.0005(8) 0.0018(9)

loop_
_atom_type_symbol
_atom_type_description
_atom_type_scat_dispersion_real
_atom_type_scat_dispersion_imag
_atom_type_scat_source
C C 0.0033 0.0016 'International Tables Vol C Tables 4.2.6.8 and 6.1.1.4'
H H 0.0000 0.0000 'International Tables Vol C Tables 4.2.6.8 and 6.1.1.4'
O O 0.0106 0.0060 'International Tables Vol C Tables 4.2.6.8 and 6.1.1.4'
N N 0.0061 0.0033 'International Tables Vol C Tables 4.2.6.8 and 6.1.1.4'
S S 0.1246 0.1234 'International Tables Vol C Tables 4.2.6.8 and 6.1.1.4'

loop_
_geom_angle_atom_site_label_1
_geom_angle_atom_site_label_2
_geom_angle_atom_site_label_3
_geom_angle
O4 S O3 121.27(11)
O4 S O2 104.61(10)
O3 S O2 107.69(11)
O4 S N 110.46(10)
O3 S N 108.19(9)
O2 S N 103.02(8)
C11 O1 C12 115.43(15)
C13 O2 S 119.54(13)
C12 N C1 110.76(15)
C12 N S 116.14(13)
C1 N S 112.12(12)
N C1 C2 107.02(14)
N C1 C18 109.55(16)
C2 C1 C18 116.40(15)
N C1 H1 108.9(10)
C2 C1 H1 106.0(10)
C18 C1 H1 108.7(10)
C11 C2 C3 118.70(16)
C11 C2 C1 119.81(17)
C3 C2 C1 121.29(15)
C4 C3 C8 117.93(19)
C4 C3 C2 122.33(16)
C8 C3 C2 119.75(17)
C5 C4 C3 121.17(19)
C5 C4 H4 119.4
C3 C4 H4 119.4
C4 C5 C6 120.1(2)
C4 C5 H5 119.9
C6 C5 H5 119.9
C7 C6 C5 120.1(2)
C7 C6 H6 120.0
C5 C6 H6 120.0
C6 C7 C8 121.8(2)
C6 C7 H7 119.1
C8 C7 H7 119.1
C7 C8 C9 122.47(19)
C7 C8 C3 118.8(2)
C9 C8 C3 118.67(19)
C10 C9 C8 121.49(18)
C10 C9 H9 119.3
C8 C9 H9 119.3
C9 C10 C11 119.56(19)
C9 C10 H10 120.2
C11 C10 H10 120.2
O1 C11 C2 123.62(17)
O1 C11 C10 114.53(17)
C2 C11 C10 121.7(2)
O1 C12 N 108.66(16)
O1 C12 H23A 110.0
N C12 H23A 110.0
O1 C12 H23B 110.0
N C12 H23B 110.0
H23A C12 H23B 108.3
C14 C13 C18 123.25(18)
C14 C13 O2 113.76(17)
C18 C13 O2 122.79(17)
C15 C14 C13 118.72(19)
C15 C14 H14 120.6
C13 C14 H14 120.6
C16 C15 C14 120.24(19)
C16 C15 H15 119.9
C14 C15 H15 119.9
C15 C16 C17 119.9(2)
C15 C16 H16 120.0
C17 C16 H16 120.0
C18 C17 C16 121.55(19)
C18 C17 H17 119.2
C16 C17 H17 119.2
C13 C18 C17 116.30(18)
C13 C18 C1 120.98(17)
C17 C18 C1 122.72(17)

loop_
_geom_bond_atom_site_label_1
_geom_bond_atom_site_label_2
_geom_bond_distance
S O4 1.4076(17)
S O3 1.4155(18)
S O2 1.5845(16)
S N 1.6252(17)
O1 C11 1.370(2)
O1 C12 1.413(3)
O2 C13 1.418(2)
N C12 1.473(3)
N C1 1.482(2)
C1 C2 1.513(2)
C1 C18 1.531(3)
C1 H1 1.011(18)
C2 C11 1.372(3)
C2 C3 1.430(3)
C3 C4 1.413(3)
C3 C8 1.417(3)
C4 C5 1.367(3)
C4 H4 0.9300
C5 C6 1.397(3)
C5 H5 0.9300
C6 C7 1.344(3)
C6 H6 0.9300
C7 C8 1.407(3)
C7 H7 0.9300
C8 C9 1.410(3)
C9 C10 1.360(3)
C9 H9 0.9300
C10 C11 1.409(3)
C10 H10 0.9300
C12 H23A 0.9700
C12 H23B 0.9700
C13 C14 1.376(3)
C13 C18 1.388(3)
C14 C15 1.378(3)
C14 H14 0.9300
C15 C16 1.372(3)
C15 H15 0.9300
C16 C17 1.390(3)
C16 H16 0.9300
C17 C18 1.387(3)
C17 H17 0.9300
